data_4023964
loop_
_publ_author_name
'Adeeb Al-Sheikh Ali'
'Ronald E. Benson'
'Sascha Blumentritt'
'T. Stanley Cameron'
'Anthony Linden'
'David Wolstenholme'
'Alison Thompson'

_publ_section_title
;
 Asymmetric Synthesis of Mono- and Dinuclear Bis(dipyrrinato) Complexes
;
_journal_name_full 'Journal of Organic Chemistry'
_journal_page_first 4947
_journal_page_last 4952
_journal_paper_doi 10.1021/jo070569j
_journal_volume 72
_journal_year 2007
_chemical_absolute_configuration ad
_chemical_formula_moiety 'C54 H52 N4 O4 Zn'
_chemical_formula_sum 'C54 H52 N4 O4 Zn'
_chemical_formula_weight 886.41
_chemical_name_systematic
; 
 ? 
;
_space_group_IT_number 19
_symmetry_cell_setting orthorhombic
_symmetry_Int_Tables_number 19
_symmetry_space_group_name_Hall 'P 2ac 2ab'
_symmetry_space_group_name_H-M 'P 21 21 21'
_atom_sites_solution_hydrogens geom
_atom_sites_solution_primary direct
_atom_sites_solution_secondary difmap
_audit_creation_date 06-06-08
_audit_creation_method SHELXL-97
_cell_angle_alpha 90.00
_cell_angle_beta 90.00
_cell_angle_gamma 90.00
_cell_formula_units_Z 4
_cell_length_a 11.2709(3)
_cell_length_b 15.7446(5)
_cell_length_c 25.9223(7)
_cell_measurement_reflns_used 90076
_cell_measurement_temperature 160(1)
_cell_measurement_theta_max 25.0
_cell_measurement_theta_min 2.0
_cell_volume 4600.1(2)
_computing_cell_refinement 'DENZO-SMN (Otwinowski & Minor, 1997)'
_computing_data_collection 'COLLECT (Nonius, 2000)'
_computing_data_reduction 'DENZO-SMN and SCALEPACK (Otwinowski & Minor, 1997)'
_computing_molecular_graphics 'ORTEPII (Johnson, 1976)'
_computing_publication_material 'SHELXL97 and PLATON (Spek, 2006)'
_computing_structure_refinement 'SHELXL97 (Sheldrick, 1997)'
_computing_structure_solution 'SHELXS97 (Sheldrick, 1997)'
_diffrn_ambient_temperature 160(1)
_diffrn_detector '65 mm CCD camera on \k goniostat'
_diffrn_detector_area_resol_mean 9
_diffrn_measured_fraction_theta_full 0.998
_diffrn_measured_fraction_theta_max 0.998
_diffrn_measurement_device_type 'Nonius KappaCCD area-detector diffractometer'
_diffrn_measurement_method '\f and \w scans with \k offsets'
_diffrn_radiation_monochromator 'horizontally mounted graphite crystal'
_diffrn_radiation_source 'Nonius FR590 sealed tube generator'
_diffrn_radiation_type 'Mo K\a'
_diffrn_radiation_wavelength 0.71073
_diffrn_reflns_av_R_equivalents 0.0800
_diffrn_reflns_av_sigmaI/netI 0.0561
_diffrn_reflns_limit_h_max 13
_diffrn_reflns_limit_h_min -13
_diffrn_reflns_limit_k_max 18
_diffrn_reflns_limit_k_min -18
_diffrn_reflns_limit_l_max 30
_diffrn_reflns_limit_l_min -30
_diffrn_reflns_number 41436
_diffrn_reflns_theta_full 25.01
_diffrn_reflns_theta_max 25.01
_diffrn_reflns_theta_min 2.04
_diffrn_standards_decay_% 0
_diffrn_standards_number 0
_exptl_absorpt_coefficient_mu 0.585
_exptl_absorpt_correction_T_max 0.959
_exptl_absorpt_correction_T_min 0.803
_exptl_absorpt_correction_type multi-scan
_exptl_absorpt_process_details '(Blessing, 1995)'
_exptl_crystal_colour orange
_exptl_crystal_density_diffrn 1.280
_exptl_crystal_density_method 'not measured'
_exptl_crystal_description plate
_exptl_crystal_F_000 1864
_exptl_crystal_size_max 0.38
_exptl_crystal_size_mid 0.15
_exptl_crystal_size_min 0.07
_refine_diff_density_max 0.327
_refine_diff_density_min -0.370
_refine_diff_density_rms 0.075
_refine_ls_abs_structure_details 'Flack & Bernardinelli (2000), 3552 Friedel pairs'
_refine_ls_abs_structure_Flack 0.002(12)
_refine_ls_extinction_coef 0.0153(6)
_refine_ls_extinction_expression Fc^*^=kFc[1+0.001xFc^2^\l^3^/sin(2\q)]^-1/4^
_refine_ls_extinction_method SHELXL
_refine_ls_goodness_of_fit_ref 1.076
_refine_ls_hydrogen_treatment constr
_refine_ls_matrix_type full
_refine_ls_number_parameters 580
_refine_ls_number_reflns 8072
_refine_ls_number_restraints 0
_refine_ls_restrained_S_all 1.076
_refine_ls_R_factor_all 0.0664
_refine_ls_R_factor_gt 0.0460
_refine_ls_shift/su_max 0.002
_refine_ls_shift/su_mean 0.000
_refine_ls_structure_factor_coef Fsqd
_refine_ls_weighting_details 'w=1/[\s^2^(Fo^2^)+(0.0434P)^2^+2.3961P] where P=(Fo^2^+2Fc^2^)/3'
_refine_ls_weighting_scheme calc
_refine_ls_wR_factor_gt 0.0952
_refine_ls_wR_factor_ref 0.1036
_reflns_number_gt 6603
_reflns_number_total 8072
_reflns_threshold_expression 'I > 2\s(I)'
_cod_data_source_file jo070569jsi20070319_112724.cif
_cod_data_source_block ALSN_17
_cod_original_sg_symbol_H-M 'P 21 21 21   '
_cod_database_code 4023964

loop_
_symmetry_equiv_pos_as_xyz
'x, y, z'
'-x+1/2, -y, z+1/2'
'x+1/2, -y+1/2, -z'
'-x, y+1/2, -z+1/2'

loop_
_atom_site_label
_atom_site_type_symbol
_atom_site_fract_x
_atom_site_fract_y
_atom_site_fract_z
_atom_site_U_iso_or_equiv
_atom_site_adp_type
_atom_site_occupancy
_atom_site_symmetry_multiplicity
_atom_site_calc_flag
_atom_site_refinement_flags
_atom_site_disorder_assembly
_atom_site_disorder_group
Zn1 Zn 0.50711(3) 0.62069(2) 0.085119(15) 0.03184(13) Uani 1 1 d . . .
O1 O 0.1309(2) 0.24567(18) 0.03448(12) 0.0547(8) Uani 1 1 d . . .
O2 O 0.2002(2) 0.37266(16) 0.00947(9) 0.0368(6) Uani 1 1 d . . .
O3 O 0.3177(3) 0.54371(18) -0.18126(12) 0.0581(8) Uani 1 1 d . . .
O4 O 0.2942(2) 0.50782(15) -0.09785(10) 0.0379(6) Uani 1 1 d . . .
N1 N 0.4962(3) 0.64664(15) 0.01049(10) 0.0302(6) Uani 1 1 d . . .
N2 N 0.6828(2) 0.62874(18) 0.08928(11) 0.0323(6) Uani 1 1 d . . .
N3 N 0.4247(2) 0.68220(19) 0.14126(11) 0.0321(7) Uani 1 1 d . . .
N4 N 0.4281(2) 0.50957(17) 0.09589(11) 0.0308(7) Uani 1 1 d . . .
C1 C 0.7552(3) 0.6284(2) 0.13042(15) 0.0365(9) Uani 1 1 d . . .
C2 C 0.8767(3) 0.6304(2) 0.11466(15) 0.0378(9) Uani 1 1 d . . .
C3 C 0.8757(3) 0.6309(2) 0.06191(15) 0.0350(9) Uani 1 1 d . . .
C4 C 0.7543(3) 0.6311(2) 0.04525(14) 0.0313(8) Uani 1 1 d . . .
C5 C 0.7111(3) 0.6371(2) -0.00450(15) 0.0331(9) Uani 1 1 d . . .
H5 H 0.7699 0.6356 -0.0307 0.040 Uiso 1 1 calc R . .
C6 C 0.5951(3) 0.6450(2) -0.02226(14) 0.0311(9) Uani 1 1 d . . .
C7 C 0.5538(3) 0.6475(2) -0.07426(15) 0.0325(9) Uani 1 1 d . . .
C8 C 0.4309(3) 0.6502(2) -0.07216(14) 0.0323(9) Uani 1 1 d . . .
C9 C 0.4003(3) 0.6479(2) -0.01921(15) 0.0319(9) Uani 1 1 d . . .
C10 C 0.7083(3) 0.6263(3) 0.18397(16) 0.0477(10) Uani 1 1 d . . .
H101 H 0.6273 0.6488 0.1844 0.072 Uiso 1 1 calc R . .
H102 H 0.7588 0.6610 0.2063 0.072 Uiso 1 1 calc R . .
H103 H 0.7079 0.5676 0.1965 0.072 Uiso 1 1 calc R . .
C11 C 0.9805(3) 0.6339(2) 0.15065(16) 0.0470(10) Uani 1 1 d . . .
H111 H 0.9619 0.6738 0.1790 0.056 Uiso 1 1 calc R . .
H112 H 1.0497 0.6568 0.1317 0.056 Uiso 1 1 calc R . .
C12 C 1.0144(4) 0.5482(3) 0.1739(2) 0.0734(15) Uani 1 1 d . . .
H121 H 0.9453 0.5236 0.1913 0.110 Uiso 1 1 calc R . .
H122 H 1.0786 0.5562 0.1989 0.110 Uiso 1 1 calc R . .
H123 H 1.0409 0.5099 0.1465 0.110 Uiso 1 1 calc R . .
C13 C 0.9828(3) 0.6327(2) 0.02681(15) 0.0442(9) Uani 1 1 d . . .
H131 H 1.0116 0.6912 0.0236 0.066 Uiso 1 1 calc R . .
H132 H 0.9606 0.6112 -0.0073 0.066 Uiso 1 1 calc R . .
H133 H 1.0455 0.5970 0.0414 0.066 Uiso 1 1 calc R . .
C14 C 0.6300(4) 0.6489(3) -0.12174(16) 0.0457(11) Uani 1 1 d . . .
H141 H 0.5798 0.6437 -0.1524 0.069 Uiso 1 1 calc R . .
H142 H 0.6861 0.6013 -0.1206 0.069 Uiso 1 1 calc R . .
H143 H 0.6740 0.7025 -0.1232 0.069 Uiso 1 1 calc R . .
C15 C 0.2780(3) 0.6445(3) 0.00334(16) 0.0389(10) Uani 1 1 d . . .
H151 H 0.2473 0.5864 0.0008 0.058 Uiso 1 1 calc R . .
H152 H 0.2258 0.6831 -0.0157 0.058 Uiso 1 1 calc R . .
H153 H 0.2810 0.6616 0.0397 0.058 Uiso 1 1 calc R . .
C16 C 0.3435(3) 0.6507(2) -0.11566(15) 0.0349(9) Uani 1 1 d . . .
H161 H 0.3746 0.6871 -0.1437 0.042 Uiso 1 1 calc R . .
H162 H 0.2683 0.6762 -0.1034 0.042 Uiso 1 1 calc R . .
C17 C 0.3182(3) 0.5639(2) -0.13693(16) 0.0386(9) Uani 1 1 d . . .
C18 C 0.3134(3) 0.4215(2) -0.10809(14) 0.0329(8) Uani 1 1 d . . .
C19 C 0.4270(3) 0.3981(2) -0.12529(14) 0.0379(9) Uani 1 1 d . . .
H19 H 0.4848 0.4404 -0.1324 0.046 Uiso 1 1 calc R . .
C20 C 0.4539(3) 0.3150(2) -0.13172(14) 0.0390(9) Uani 1 1 d . . .
H20 H 0.5315 0.2992 -0.1424 0.047 Uiso 1 1 calc R . .
C21 C 0.3676(3) 0.2511(2) -0.12278(13) 0.0332(8) Uani 1 1 d . . .
C22 C 0.3908(3) 0.1642(2) -0.13223(15) 0.0405(9) Uani 1 1 d . . .
H22 H 0.4670 0.1476 -0.1443 0.049 Uiso 1 1 calc R . .
C23 C 0.3066(4) 0.1043(2) -0.12446(15) 0.0433(10) Uani 1 1 d . . .
H23 H 0.3241 0.0461 -0.1305 0.052 Uiso 1 1 calc R . .
C24 C 0.1928(3) 0.1284(3) -0.10736(15) 0.0439(10) Uani 1 1 d . . .
H24 H 0.1331 0.0864 -0.1030 0.053 Uiso 1 1 calc R . .
C25 C 0.1675(3) 0.2114(2) -0.09706(14) 0.0367(9) Uani 1 1 d . . .
H25 H 0.0912 0.2265 -0.0845 0.044 Uiso 1 1 calc R . .
C26 C 0.2535(3) 0.2748(2) -0.10483(13) 0.0308(8) Uani 1 1 d . . .
C27 C 0.2270(3) 0.3636(2) -0.09657(13) 0.0308(8) Uani 1 1 d . . .
C28 C 0.1108(3) 0.3883(2) -0.07293(13) 0.0312(8) Uani 1 1 d . . .
C29 C 0.0071(4) 0.40522(19) -0.10305(13) 0.0341(8) Uani 1 1 d . . .
C30 C 0.0096(4) 0.4028(2) -0.15725(14) 0.0459(9) Uani 1 1 d . . .
H30 H 0.0826 0.3928 -0.1745 0.055 Uiso 1 1 calc R . .
C31 C -0.0924(4) 0.4148(3) -0.18568(19) 0.0610(13) Uani 1 1 d . . .
H31 H -0.0894 0.4130 -0.2223 0.073 Uiso 1 1 calc R . .
C32 C -0.1994(4) 0.4294(3) -0.1606(2) 0.0595(13) Uani 1 1 d . . .
H32 H -0.2697 0.4362 -0.1804 0.071 Uiso 1 1 calc R . .
C33 C -0.2053(4) 0.4341(2) -0.10862(19) 0.0489(11) Uani 1 1 d . . .
H33 H -0.2791 0.4456 -0.0924 0.059 Uiso 1 1 calc R . .
C34 C -0.1021(3) 0.4220(2) -0.07813(17) 0.0380(9) Uani 1 1 d . . .
C35 C -0.1063(4) 0.4227(2) -0.02390(17) 0.0438(10) Uani 1 1 d . . .
H35 H -0.1790 0.4353 -0.0070 0.053 Uiso 1 1 calc R . .
C36 C -0.0078(4) 0.4056(2) 0.00464(14) 0.0417(9) Uani 1 1 d . . .
H36 H -0.0117 0.4057 0.0412 0.050 Uiso 1 1 calc R . .
C37 C 0.0986(3) 0.3879(2) -0.02031(14) 0.0338(8) Uani 1 1 d . . .
C38 C 0.2071(3) 0.2977(2) 0.03596(15) 0.0381(9) Uani 1 1 d . . .
C39 C 0.3209(3) 0.2928(2) 0.06581(15) 0.0404(10) Uani 1 1 d . . .
H391 H 0.3851 0.2738 0.0424 0.048 Uiso 1 1 calc R . .
H392 H 0.3124 0.2497 0.0934 0.048 Uiso 1 1 calc R . .
C40 C 0.4233(3) 0.4405(2) 0.06598(14) 0.0321(8) Uani 1 1 d . . .
C41 C 0.3561(3) 0.3762(2) 0.08986(14) 0.0333(8) Uani 1 1 d . . .
C42 C 0.3194(3) 0.4068(2) 0.13710(14) 0.0336(9) Uani 1 1 d . . .
C43 C 0.3620(3) 0.4920(2) 0.13990(14) 0.0317(8) Uani 1 1 d . . .
C44 C 0.3347(3) 0.5523(2) 0.17718(14) 0.0318(8) Uani 1 1 d . . .
H44 H 0.2939 0.5308 0.2065 0.038 Uiso 1 1 calc R . .
C45 C 0.3575(3) 0.6385(2) 0.17843(13) 0.0322(9) Uani 1 1 d . . .
C46 C 0.3185(3) 0.6981(2) 0.21601(13) 0.0331(9) Uani 1 1 d . . .
C47 C 0.3635(3) 0.7768(2) 0.20174(14) 0.0356(9) Uani 1 1 d . . .
C48 C 0.4284(3) 0.7640(2) 0.15609(14) 0.0343(9) Uani 1 1 d . . .
C49 C 0.4819(4) 0.4364(2) 0.01433(13) 0.0398(9) Uani 1 1 d . . .
H491 H 0.4284 0.4597 -0.0119 0.060 Uiso 1 1 calc R . .
H492 H 0.5003 0.3771 0.0060 0.060 Uiso 1 1 calc R . .
H493 H 0.5554 0.4696 0.0150 0.060 Uiso 1 1 calc R . .
C50 C 0.2464(3) 0.3617(3) 0.17711(15) 0.0443(10) Uani 1 1 d . . .
H501 H 0.1631 0.3609 0.1663 0.066 Uiso 1 1 calc R . .
H502 H 0.2534 0.3915 0.2102 0.066 Uiso 1 1 calc R . .
H503 H 0.2751 0.3033 0.1810 0.066 Uiso 1 1 calc R . .
C51 C 0.2370(4) 0.6805(3) 0.26007(15) 0.0468(10) Uani 1 1 d . . .
H511 H 0.2647 0.7111 0.2907 0.070 Uiso 1 1 calc R . .
H512 H 0.2360 0.6194 0.2672 0.070 Uiso 1 1 calc R . .
H513 H 0.1567 0.6995 0.2513 0.070 Uiso 1 1 calc R . .
C52 C 0.3488(4) 0.8591(3) 0.22967(16) 0.0472(10) Uani 1 1 d . . .
H521 H 0.2765 0.8560 0.2513 0.057 Uiso 1 1 calc R . .
H522 H 0.3369 0.9050 0.2041 0.057 Uiso 1 1 calc R . .
C53 C 0.4540(4) 0.8819(3) 0.26388(18) 0.0645(13) Uani 1 1 d . . .
H531 H 0.4651 0.8375 0.2900 0.097 Uiso 1 1 calc R . .
H532 H 0.4388 0.9363 0.2810 0.097 Uiso 1 1 calc R . .
H533 H 0.5258 0.8864 0.2427 0.097 Uiso 1 1 calc R . .
C54 C 0.4935(4) 0.8290(2) 0.12554(15) 0.0469(9) Uani 1 1 d . . .
H541 H 0.5614 0.8498 0.1455 0.070 Uiso 1 1 calc R . .
H542 H 0.4403 0.8765 0.1176 0.070 Uiso 1 1 calc R . .
H543 H 0.5219 0.8036 0.0933 0.070 Uiso 1 1 calc R . .

loop_
_atom_site_aniso_label
_atom_site_aniso_U_11
_atom_site_aniso_U_22
_atom_site_aniso_U_33
_atom_site_aniso_U_23
_atom_site_aniso_U_13
_atom_site_aniso_U_12
Zn1 0.0213(2) 0.0311(2) 0.0431(2) -0.00187(19) 0.00591(19) -0.0011(2)
O1 0.0468(17) 0.0391(16) 0.078(2) 0.0066(15) -0.0123(15) -0.0137(14)
O2 0.0325(13) 0.0373(15) 0.0406(14) 0.0001(13) -0.0051(11) -0.0081(12)
O3 0.090(2) 0.0375(17) 0.0470(18) 0.0016(15) -0.0086(16) -0.0024(16)
O4 0.0343(14) 0.0300(14) 0.0495(16) 0.0017(12) 0.0023(12) -0.0069(11)
N1 0.0228(14) 0.0249(14) 0.0430(15) 0.0001(11) 0.0058(15) 0.0025(14)
N2 0.0162(13) 0.0312(15) 0.0496(17) -0.0013(16) 0.0000(14) -0.0020(12)
N3 0.0219(16) 0.0329(17) 0.0415(18) -0.0047(14) 0.0038(13) 0.0014(13)
N4 0.0212(15) 0.0278(16) 0.0435(18) -0.0042(14) 0.0014(13) 0.0016(12)
C1 0.0288(19) 0.0243(19) 0.056(2) -0.0039(19) 0.0029(17) -0.0016(17)
C2 0.026(2) 0.028(2) 0.059(3) 0.000(2) -0.0033(16) -0.0026(17)
C3 0.0195(18) 0.023(2) 0.062(3) -0.0003(19) 0.0046(16) -0.0027(16)
C4 0.0201(17) 0.026(2) 0.048(2) -0.0031(18) 0.0052(15) -0.0001(16)
C5 0.0260(19) 0.023(2) 0.051(2) -0.0045(18) 0.0115(16) -0.0035(16)
C6 0.0211(18) 0.028(2) 0.045(2) 0.0004(17) 0.0097(16) -0.0016(15)
C7 0.0295(19) 0.022(2) 0.046(2) 0.0035(17) 0.0073(16) -0.0017(15)
C8 0.027(2) 0.021(2) 0.048(2) 0.0011(17) 0.0032(16) -0.0008(15)
C9 0.0213(19) 0.021(2) 0.053(2) -0.0007(18) 0.0064(17) 0.0023(15)
C10 0.037(2) 0.050(3) 0.056(2) 0.003(2) -0.0027(18) -0.002(2)
C11 0.026(2) 0.041(2) 0.074(3) -0.003(2) -0.0063(19) -0.005(2)
C12 0.048(3) 0.051(3) 0.121(4) 0.001(3) -0.041(3) 0.001(3)
C13 0.0203(19) 0.042(2) 0.071(2) 0.0022(19) 0.0075(18) 0.0001(19)
C14 0.040(2) 0.046(3) 0.051(3) 0.004(2) 0.0106(18) 0.0044(19)
C15 0.0234(19) 0.039(3) 0.054(3) 0.006(2) 0.0056(17) -0.0015(17)
C16 0.031(2) 0.027(2) 0.047(2) 0.0063(17) 0.0039(17) -0.0006(15)
C17 0.033(2) 0.038(2) 0.045(2) 0.005(2) -0.0033(18) -0.0013(17)
C18 0.034(2) 0.028(2) 0.037(2) -0.0009(16) -0.0024(16) -0.0026(16)
C19 0.026(2) 0.038(2) 0.050(2) 0.0054(18) -0.0004(16) -0.0105(17)
C20 0.025(2) 0.045(2) 0.047(2) 0.0059(19) -0.0005(16) 0.0019(17)
C21 0.0256(19) 0.037(2) 0.037(2) 0.0043(17) -0.0021(15) 0.0036(16)
C22 0.030(2) 0.044(2) 0.048(2) 0.0010(19) 0.0030(18) 0.0098(18)
C23 0.046(2) 0.028(2) 0.056(2) -0.0010(19) 0.0054(19) 0.0014(19)
C24 0.040(2) 0.032(2) 0.059(2) 0.000(2) 0.0075(18) -0.009(2)
C25 0.033(2) 0.034(2) 0.043(2) -0.0005(18) 0.0070(17) 0.0014(16)
C26 0.0296(19) 0.033(2) 0.0293(19) 0.0010(16) -0.0001(15) -0.0001(16)
C27 0.0263(17) 0.034(2) 0.0327(19) 0.0027(17) -0.0017(14) -0.0033(16)
C28 0.0280(18) 0.0206(18) 0.045(2) 0.0005(17) -0.0009(15) -0.0023(15)
C29 0.0326(19) 0.0208(16) 0.049(2) -0.0024(14) 0.0003(19) -0.0027(17)
C30 0.038(2) 0.049(2) 0.051(2) 0.0044(18) -0.004(2) 0.005(2)
C31 0.053(3) 0.071(3) 0.058(3) 0.007(2) -0.009(2) 0.014(2)
C32 0.043(3) 0.057(3) 0.078(4) 0.014(3) -0.018(2) 0.006(2)
C33 0.030(2) 0.035(2) 0.082(3) 0.008(2) -0.003(2) 0.0057(18)
C34 0.031(2) 0.0219(18) 0.061(3) 0.0016(19) -0.0018(19) -0.0003(16)
C35 0.031(2) 0.039(2) 0.062(3) -0.011(2) 0.010(2) 0.0008(18)
C36 0.039(2) 0.041(2) 0.044(2) -0.0026(16) 0.005(2) -0.007(2)
C37 0.0313(19) 0.028(2) 0.042(2) -0.0040(18) -0.0039(16) -0.0064(17)
C38 0.039(2) 0.029(2) 0.047(2) -0.0023(19) 0.0024(18) -0.0059(18)
C39 0.041(2) 0.028(2) 0.052(2) 0.0032(18) -0.0031(19) -0.0021(17)
C40 0.0249(19) 0.028(2) 0.043(2) 0.0007(17) -0.0012(15) 0.0040(16)
C41 0.0267(16) 0.0306(19) 0.043(2) 0.002(2) -0.0063(15) 0.0016(16)
C42 0.0220(18) 0.033(2) 0.046(2) 0.0085(18) -0.0068(16) -0.0014(15)
C43 0.0224(18) 0.036(2) 0.036(2) 0.0027(17) 0.0005(15) -0.0008(16)
C44 0.0192(18) 0.041(2) 0.035(2) 0.0034(18) 0.0031(15) 0.0003(16)
C45 0.0205(17) 0.041(2) 0.035(2) -0.0011(18) 0.0003(15) 0.0014(17)
C46 0.0208(18) 0.042(2) 0.037(2) -0.0033(18) -0.0040(15) 0.0044(17)
C47 0.0253(19) 0.040(2) 0.041(2) -0.0071(18) -0.0057(16) 0.0059(17)
C48 0.0229(19) 0.033(2) 0.047(2) -0.0015(18) -0.0032(16) 0.0014(16)
C49 0.038(2) 0.035(2) 0.046(2) -0.0027(17) 0.0017(18) 0.0056(18)
C50 0.032(2) 0.046(3) 0.054(2) 0.002(2) -0.0008(17) -0.0051(19)
C51 0.040(2) 0.058(3) 0.043(2) -0.005(2) 0.0024(19) 0.006(2)
C52 0.046(2) 0.047(3) 0.049(2) -0.014(2) -0.0043(19) 0.007(2)
C53 0.062(3) 0.068(3) 0.063(3) -0.022(3) -0.016(2) -0.008(3)
C54 0.039(2) 0.040(2) 0.062(2) -0.0069(18) 0.005(2) -0.003(2)

loop_
_atom_type_symbol
_atom_type_description
_atom_type_number_in_cell
_atom_type_scat_dispersion_real
_atom_type_scat_dispersion_imag
_atom_type_scat_source
C C 216 0.0033 0.0016
; International Tables for Crystallography (1992). 
Vol. C, Tables 4.2.6.8 and 6.1.1.4
;
H H 208 0.0000 0.0000
; International Tables for Crystallography (1992). 
Vol. C, Tables 4.2.6.8 and 6.1.1.4
;
N N 16 0.0061 0.0033
; International Tables for Crystallography (1992). 
Vol. C, Tables 4.2.6.8 and 6.1.1.4
;
O O 16 0.0106 0.0060
; International Tables for Crystallography (1992). 
Vol. C, Tables 4.2.6.8 and 6.1.1.4
;
Zn Zn 4 0.2839 1.4301
; International Tables for Crystallography (1992). 
Vol. C, Tables 4.2.6.8 and 6.1.1.4
;

loop_
_geom_angle_atom_site_label_1
_geom_angle_atom_site_label_2
_geom_angle_atom_site_label_3
_geom_angle
_geom_angle_site_symmetry_1
_geom_angle_site_symmetry_3
_geom_angle_publ_flag
N3 Zn1 N1 125.99(12) . . ?
N3 Zn1 N4 96.74(12) . . ?
N1 Zn1 N4 106.95(11) . . ?
N3 Zn1 N2 113.37(12) . . ?
N1 Zn1 N2 95.85(13) . . ?
N4 Zn1 N2 119.74(11) . . ?
C38 O2 C37 118.1(3) . . ?
C17 O4 C18 117.0(3) . . ?
C9 N1 C6 107.3(3) . . ?
C9 N1 Zn1 128.3(2) . . ?
C6 N1 Zn1 122.6(2) . . ?
C1 N2 C4 107.4(3) . . ?
C1 N2 Zn1 130.4(2) . . ?
C4 N2 Zn1 122.1(2) . . ?
C48 N3 C45 106.8(3) . . ?
C48 N3 Zn1 131.6(2) . . ?
C45 N3 Zn1 121.2(2) . . ?
C40 N4 C43 107.0(3) . . ?
C40 N4 Zn1 130.9(2) . . ?
C43 N4 Zn1 122.1(2) . . ?
N2 C1 C2 110.8(3) . . ?
N2 C1 C10 121.7(3) . . ?
C2 C1 C10 127.5(3) . . ?
C3 C2 C1 106.2(3) . . ?
C3 C2 C11 129.0(3) . . ?
C1 C2 C11 124.8(4) . . ?
C2 C3 C4 108.0(3) . . ?
C2 C3 C13 126.6(3) . . ?
C4 C3 C13 125.5(3) . . ?
C5 C4 N2 124.2(3) . . ?
C5 C4 C3 128.1(3) . . ?
N2 C4 C3 107.7(3) . . ?
C4 C5 C6 130.2(3) . . ?
C4 C5 H5 114.9 . . ?
C6 C5 H5 114.9 . . ?
C5 C6 N1 123.3(3) . . ?
C5 C6 C7 128.4(3) . . ?
N1 C6 C7 108.2(3) . . ?
C8 C7 C6 106.8(3) . . ?
C8 C7 C14 127.1(4) . . ?
C6 C7 C14 126.1(3) . . ?
C7 C8 C9 106.3(3) . . ?
C7 C8 C16 128.9(4) . . ?
C9 C8 C16 124.7(3) . . ?
N1 C9 C8 111.3(3) . . ?
N1 C9 C15 121.5(3) . . ?
C8 C9 C15 127.1(3) . . ?
C1 C10 H101 109.5 . . ?
C1 C10 H102 109.5 . . ?
H101 C10 H102 109.5 . . ?
C1 C10 H103 109.5 . . ?
H101 C10 H103 109.5 . . ?
H102 C10 H103 109.5 . . ?
C2 C11 C12 114.2(3) . . ?
C2 C11 H111 108.7 . . ?
C12 C11 H111 108.7 . . ?
C2 C11 H112 108.7 . . ?
C12 C11 H112 108.7 . . ?
H111 C11 H112 107.6 . . ?
C11 C12 H121 109.5 . . ?
C11 C12 H122 109.5 . . ?
H121 C12 H122 109.5 . . ?
C11 C12 H123 109.5 . . ?
H121 C12 H123 109.5 . . ?
H122 C12 H123 109.5 . . ?
C3 C13 H131 109.5 . . ?
C3 C13 H132 109.5 . . ?
H131 C13 H132 109.5 . . ?
C3 C13 H133 109.5 . . ?
H131 C13 H133 109.5 . . ?
H132 C13 H133 109.5 . . ?
C7 C14 H141 109.5 . . ?
C7 C14 H142 109.5 . . ?
H141 C14 H142 109.5 . . ?
C7 C14 H143 109.5 . . ?
H141 C14 H143 109.5 . . ?
H142 C14 H143 109.5 . . ?
C9 C15 H151 109.5 . . ?
C9 C15 H152 109.5 . . ?
H151 C15 H152 109.5 . . ?
C9 C15 H153 109.5 . . ?
H151 C15 H153 109.5 . . ?
H152 C15 H153 109.5 . . ?
C8 C16 C17 113.4(3) . . ?
C8 C16 H161 108.9 . . ?
C17 C16 H161 108.9 . . ?
C8 C16 H162 108.9 . . ?
C17 C16 H162 108.9 . . ?
H161 C16 H162 107.7 . . ?
O3 C17 O4 122.6(4) . . ?
O3 C17 C16 126.7(4) . . ?
O4 C17 C16 110.7(3) . . ?
C27 C18 O4 119.7(3) . . ?
C27 C18 C19 122.9(3) . . ?
O4 C18 C19 117.1(3) . . ?
C20 C19 C18 119.8(3) . . ?
C20 C19 H19 120.1 . . ?
C18 C19 H19 120.1 . . ?
C19 C20 C21 120.8(3) . . ?
C19 C20 H20 119.6 . . ?
C21 C20 H20 119.6 . . ?
C22 C21 C20 122.1(3) . . ?
C22 C21 C26 118.6(3) . . ?
C20 C21 C26 119.3(3) . . ?
C23 C22 C21 121.3(3) . . ?
C23 C22 H22 119.4 . . ?
C21 C22 H22 119.4 . . ?
C22 C23 C24 119.8(4) . . ?
C22 C23 H23 120.1 . . ?
C24 C23 H23 120.1 . . ?
C25 C24 C23 120.7(4) . . ?
C25 C24 H24 119.7 . . ?
C23 C24 H24 119.7 . . ?
C24 C25 C26 120.5(3) . . ?
C24 C25 H25 119.7 . . ?
C26 C25 H25 119.7 . . ?
C25 C26 C21 119.1(3) . . ?
C25 C26 C27 121.5(3) . . ?
C21 C26 C27 119.4(3) . . ?
C18 C27 C26 117.7(3) . . ?
C18 C27 C28 122.6(3) . . ?
C26 C27 C28 119.5(3) . . ?
C37 C28 C29 117.5(3) . . ?
C37 C28 C27 119.6(3) . . ?
C29 C28 C27 122.7(3) . . ?
C30 C29 C34 118.6(4) . . ?
C30 C29 C28 121.6(4) . . ?
C34 C29 C28 119.8(3) . . ?
C31 C30 C29 121.0(4) . . ?
C31 C30 H30 119.5 . . ?
C29 C30 H30 119.5 . . ?
C30 C31 C32 119.8(4) . . ?
C30 C31 H31 120.1 . . ?
C32 C31 H31 120.1 . . ?
C33 C32 C31 121.2(4) . . ?
C33 C32 H32 119.4 . . ?
C31 C32 H32 119.4 . . ?
C32 C33 C34 120.5(4) . . ?
C32 C33 H33 119.8 . . ?
C34 C33 H33 119.8 . . ?
C35 C34 C29 119.2(3) . . ?
C35 C34 C33 121.8(4) . . ?
C29 C34 C33 118.9(4) . . ?
C36 C35 C34 120.9(4) . . ?
C36 C35 H35 119.5 . . ?
C34 C35 H35 119.5 . . ?
C35 C36 C37 119.4(3) . . ?
C35 C36 H36 120.3 . . ?
C37 C36 H36 120.3 . . ?
C28 C37 C36 123.3(3) . . ?
C28 C37 O2 117.8(3) . . ?
C36 C37 O2 118.9(3) . . ?
O1 C38 O2 122.6(4) . . ?
O1 C38 C39 126.8(4) . . ?
O2 C38 C39 110.6(3) . . ?
C38 C39 C41 113.2(3) . . ?
C38 C39 H391 108.9 . . ?
C41 C39 H391 108.9 . . ?
C38 C39 H392 108.9 . . ?
C41 C39 H392 108.9 . . ?
H391 C39 H392 107.8 . . ?
N4 C40 C41 110.6(3) . . ?
N4 C40 C49 122.5(3) . . ?
C41 C40 C49 126.9(3) . . ?
C42 C41 C40 107.4(3) . . ?
C42 C41 C39 126.4(3) . . ?
C40 C41 C39 125.9(3) . . ?
C41 C42 C43 105.9(3) . . ?
C41 C42 C50 127.7(3) . . ?
C43 C42 C50 126.4(3) . . ?
C44 C43 N4 123.6(3) . . ?
C44 C43 C42 127.1(3) . . ?
N4 C43 C42 109.0(3) . . ?
C45 C44 C43 130.3(3) . . ?
C45 C44 H44 114.9 . . ?
C43 C44 H44 114.9 . . ?
C44 C45 N3 124.4(3) . . ?
C44 C45 C46 127.4(3) . . ?
N3 C45 C46 108.3(3) . . ?
C47 C46 C45 107.0(3) . . ?
C47 C46 C51 126.5(3) . . ?
C45 C46 C51 126.3(4) . . ?
C46 C47 C48 106.7(3) . . ?
C46 C47 C52 127.2(3) . . ?
C48 C47 C52 126.2(4) . . ?
N3 C48 C47 111.2(3) . . ?
N3 C48 C54 121.5(3) . . ?
C47 C48 C54 127.3(3) . . ?
C40 C49 H491 109.5 . . ?
C40 C49 H492 109.5 . . ?
H491 C49 H492 109.5 . . ?
C40 C49 H493 109.5 . . ?
H491 C49 H493 109.5 . . ?
H492 C49 H493 109.5 . . ?
C42 C50 H501 109.5 . . ?
C42 C50 H502 109.5 . . ?
H501 C50 H502 109.5 . . ?
C42 C50 H503 109.5 . . ?
H501 C50 H503 109.5 . . ?
H502 C50 H503 109.5 . . ?
C46 C51 H511 109.5 . . ?
C46 C51 H512 109.5 . . ?
H511 C51 H512 109.5 . . ?
C46 C51 H513 109.5 . . ?
H511 C51 H513 109.5 . . ?
H512 C51 H513 109.5 . . ?
C47 C52 C53 113.6(4) . . ?
C47 C52 H521 108.8 . . ?
C53 C52 H521 108.8 . . ?
C47 C52 H522 108.8 . . ?
C53 C52 H522 108.8 . . ?
H521 C52 H522 107.7 . . ?
C52 C53 H531 109.5 . . ?
C52 C53 H532 109.5 . . ?
H531 C53 H532 109.5 . . ?
C52 C53 H533 109.5 . . ?
H531 C53 H533 109.5 . . ?
H532 C53 H533 109.5 . . ?
C48 C54 H541 109.5 . . ?
C48 C54 H542 109.5 . . ?
H541 C54 H542 109.5 . . ?
C48 C54 H543 109.5 . . ?
H541 C54 H543 109.5 . . ?
H542 C54 H543 109.5 . . ?

loop_
_geom_bond_atom_site_label_1
_geom_bond_atom_site_label_2
_geom_bond_distance
_geom_bond_site_symmetry_2
_geom_bond_publ_flag
Zn1 N3 1.980(3) . ?
Zn1 N1 1.981(3) . ?
Zn1 N4 1.983(3) . ?
Zn1 N2 1.987(2) . ?
O1 C38 1.188(4) . ?
O2 C38 1.367(4) . ?
O2 C37 1.402(4) . ?
O3 C17 1.192(5) . ?
O4 C17 1.371(5) . ?
O4 C18 1.401(4) . ?
N1 C9 1.327(5) . ?
N1 C6 1.401(4) . ?
N2 C1 1.343(5) . ?
N2 C4 1.397(4) . ?
N3 C48 1.345(5) . ?
N3 C45 1.405(4) . ?
N4 C40 1.336(4) . ?
N4 C43 1.391(4) . ?
C1 C2 1.429(5) . ?
C1 C10 1.486(5) . ?
C2 C3 1.367(5) . ?
C2 C11 1.497(5) . ?
C3 C4 1.436(5) . ?
C3 C13 1.511(5) . ?
C4 C5 1.382(5) . ?
C5 C6 1.392(5) . ?
C5 H5 0.9500 . ?
C6 C7 1.427(5) . ?
C7 C8 1.386(4) . ?
C7 C14 1.501(5) . ?
C8 C9 1.416(5) . ?
C8 C16 1.497(5) . ?
C9 C15 1.498(5) . ?
C10 H101 0.9800 . ?
C10 H102 0.9800 . ?
C10 H103 0.9800 . ?
C11 C12 1.526(6) . ?
C11 H111 0.9900 . ?
C11 H112 0.9900 . ?
C12 H121 0.9800 . ?
C12 H122 0.9800 . ?
C12 H123 0.9800 . ?
C13 H131 0.9800 . ?
C13 H132 0.9800 . ?
C13 H133 0.9800 . ?
C14 H141 0.9800 . ?
C14 H142 0.9800 . ?
C14 H143 0.9800 . ?
C15 H151 0.9800 . ?
C15 H152 0.9800 . ?
C15 H153 0.9800 . ?
C16 C17 1.501(5) . ?
C16 H161 0.9900 . ?
C16 H162 0.9900 . ?
C18 C27 1.368(5) . ?
C18 C19 1.406(5) . ?
C19 C20 1.354(5) . ?
C19 H19 0.9500 . ?
C20 C21 1.417(5) . ?
C20 H20 0.9500 . ?
C21 C22 1.414(5) . ?
C21 C26 1.418(5) . ?
C22 C23 1.354(5) . ?
C22 H22 0.9500 . ?
C23 C24 1.409(5) . ?
C23 H23 0.9500 . ?
C24 C25 1.364(5) . ?
C24 H24 0.9500 . ?
C25 C26 1.406(5) . ?
C25 H25 0.9500 . ?
C26 C27 1.446(5) . ?
C27 C28 1.497(5) . ?
C28 C37 1.371(5) . ?
C28 C29 1.431(5) . ?
C29 C30 1.406(5) . ?
C29 C34 1.415(5) . ?
C30 C31 1.378(6) . ?
C30 H30 0.9500 . ?
C31 C32 1.389(7) . ?
C31 H31 0.9500 . ?
C32 C33 1.352(6) . ?
C32 H32 0.9500 . ?
C33 C34 1.419(5) . ?
C33 H33 0.9500 . ?
C34 C35 1.407(6) . ?
C35 C36 1.362(6) . ?
C35 H35 0.9500 . ?
C36 C37 1.391(6) . ?
C36 H36 0.9500 . ?
C38 C39 1.500(5) . ?
C39 C41 1.506(5) . ?
C39 H391 0.9900 . ?
C39 H392 0.9900 . ?
C40 C41 1.408(5) . ?
C40 C49 1.494(5) . ?
C41 C42 1.379(5) . ?
C42 C43 1.425(5) . ?
C42 C50 1.503(5) . ?
C43 C44 1.389(5) . ?
C44 C45 1.382(5) . ?
C44 H44 0.9500 . ?
C45 C46 1.422(5) . ?
C46 C47 1.388(5) . ?
C46 C51 1.492(5) . ?
C47 C48 1.406(5) . ?
C47 C52 1.494(5) . ?
C48 C54 1.488(5) . ?
C49 H491 0.9800 . ?
C49 H492 0.9800 . ?
C49 H493 0.9800 . ?
C50 H501 0.9800 . ?
C50 H502 0.9800 . ?
C50 H503 0.9800 . ?
C51 H511 0.9800 . ?
C51 H512 0.9800 . ?
C51 H513 0.9800 . ?
C52 C53 1.524(6) . ?
C52 H521 0.9900 . ?
C52 H522 0.9900 . ?
C53 H531 0.9800 . ?
C53 H532 0.9800 . ?
C53 H533 0.9800 . ?
C54 H541 0.9800 . ?
C54 H542 0.9800 . ?
C54 H543 0.9800 . ?

loop_
_geom_torsion_atom_site_label_1
_geom_torsion_atom_site_label_2
_geom_torsion_atom_site_label_3
_geom_torsion_atom_site_label_4
_geom_torsion
_geom_torsion_site_symmetry_1
_geom_torsion_site_symmetry_2
_geom_torsion_site_symmetry_3
_geom_torsion_site_symmetry_4
_geom_torsion_publ_flag
N3 Zn1 N1 C9 -58.9(3) . . . . ?
N4 Zn1 N1 C9 53.0(3) . . . . ?
N2 Zn1 N1 C9 176.5(3) . . . . ?
N3 Zn1 N1 C6 138.6(2) . . . . ?
N4 Zn1 N1 C6 -109.5(2) . . . . ?
N2 Zn1 N1 C6 14.0(3) . . . . ?
N3 Zn1 N2 C1 37.6(3) . . . . ?
N1 Zn1 N2 C1 171.0(3) . . . . ?
N4 Zn1 N2 C1 -75.6(3) . . . . ?
N3 Zn1 N2 C4 -146.3(3) . . . . ?
N1 Zn1 N2 C4 -12.8(3) . . . . ?
N4 Zn1 N2 C4 100.5(3) . . . . ?
N1 Zn1 N3 C48 -59.5(4) . . . . ?
N4 Zn1 N3 C48 -176.2(3) . . . . ?
N2 Zn1 N3 C48 57.3(3) . . . . ?
N1 Zn1 N3 C45 128.7(2) . . . . ?
N4 Zn1 N3 C45 12.0(3) . . . . ?
N2 Zn1 N3 C45 -114.5(3) . . . . ?
N3 Zn1 N4 C40 165.9(3) . . . . ?
N1 Zn1 N4 C40 35.0(3) . . . . ?
N2 Zn1 N4 C40 -72.2(3) . . . . ?
N3 Zn1 N4 C43 -12.9(3) . . . . ?
N1 Zn1 N4 C43 -143.8(2) . . . . ?
N2 Zn1 N4 C43 108.9(3) . . . . ?
C4 N2 C1 C2 -0.2(4) . . . . ?
Zn1 N2 C1 C2 176.4(3) . . . . ?
C4 N2 C1 C10 179.9(4) . . . . ?
Zn1 N2 C1 C10 -3.6(5) . . . . ?
N2 C1 C2 C3 -0.7(5) . . . . ?
C10 C1 C2 C3 179.3(4) . . . . ?
N2 C1 C2 C11 177.6(3) . . . . ?
C10 C1 C2 C11 -2.4(7) . . . . ?
C1 C2 C3 C4 1.2(5) . . . . ?
C11 C2 C3 C4 -177.0(4) . . . . ?
C1 C2 C3 C13 -179.9(3) . . . . ?
C11 C2 C3 C13 1.8(7) . . . . ?
C1 N2 C4 C5 -176.0(4) . . . . ?
Zn1 N2 C4 C5 7.0(5) . . . . ?
C1 N2 C4 C3 0.9(4) . . . . ?
Zn1 N2 C4 C3 -176.0(2) . . . . ?
C2 C3 C4 C5 175.4(4) . . . . ?
C13 C3 C4 C5 -3.4(6) . . . . ?
C2 C3 C4 N2 -1.4(4) . . . . ?
C13 C3 C4 N2 179.8(3) . . . . ?
N2 C4 C5 C6 2.6(6) . . . . ?
C3 C4 C5 C6 -173.7(4) . . . . ?
C4 C5 C6 N1 -1.3(6) . . . . ?
C4 C5 C6 C7 -177.1(4) . . . . ?
C9 N1 C6 C5 -175.2(4) . . . . ?
Zn1 N1 C6 C5 -9.4(5) . . . . ?
C9 N1 C6 C7 1.4(3) . . . . ?
Zn1 N1 C6 C7 167.1(2) . . . . ?
C5 C6 C7 C8 176.1(4) . . . . ?
N1 C6 C7 C8 -0.2(4) . . . . ?
C5 C6 C7 C14 -5.2(6) . . . . ?
N1 C6 C7 C14 178.5(3) . . . . ?
C6 C7 C8 C9 -0.9(4) . . . . ?
C14 C7 C8 C9 -179.6(3) . . . . ?
C6 C7 C8 C16 -177.9(3) . . . . ?
C14 C7 C8 C16 3.4(7) . . . . ?
C6 N1 C9 C8 -2.1(3) . . . . ?
Zn1 N1 C9 C8 -166.7(2) . . . . ?
C6 N1 C9 C15 176.2(3) . . . . ?
Zn1 N1 C9 C15 11.6(5) . . . . ?
C7 C8 C9 N1 1.9(4) . . . . ?
C16 C8 C9 N1 179.0(3) . . . . ?
C7 C8 C9 C15 -176.2(3) . . . . ?
C16 C8 C9 C15 0.9(6) . . . . ?
C3 C2 C11 C12 -101.8(5) . . . . ?
C1 C2 C11 C12 80.3(5) . . . . ?
C7 C8 C16 C17 81.8(5) . . . . ?
C9 C8 C16 C17 -94.6(4) . . . . ?
C18 O4 C17 O3 24.0(5) . . . . ?
C18 O4 C17 C16 -156.2(3) . . . . ?
C8 C16 C17 O3 -131.8(4) . . . . ?
C8 C16 C17 O4 48.4(4) . . . . ?
C17 O4 C18 C27 -130.9(3) . . . . ?
C17 O4 C18 C19 55.3(4) . . . . ?
C27 C18 C19 C20 0.9(6) . . . . ?
O4 C18 C19 C20 174.5(3) . . . . ?
C18 C19 C20 C21 1.9(6) . . . . ?
C19 C20 C21 C22 176.0(4) . . . . ?
C19 C20 C21 C26 -2.6(5) . . . . ?
C20 C21 C22 C23 -178.6(4) . . . . ?
C26 C21 C22 C23 0.0(6) . . . . ?
C21 C22 C23 C24 0.9(6) . . . . ?
C22 C23 C24 C25 -1.9(6) . . . . ?
C23 C24 C25 C26 2.0(6) . . . . ?
C24 C25 C26 C21 -1.0(5) . . . . ?
C24 C25 C26 C27 177.0(4) . . . . ?
C22 C21 C26 C25 0.0(5) . . . . ?
C20 C21 C26 C25 178.7(3) . . . . ?
C22 C21 C26 C27 -178.0(3) . . . . ?
C20 C21 C26 C27 0.7(5) . . . . ?
O4 C18 C27 C26 -176.2(3) . . . . ?
C19 C18 C27 C26 -2.8(5) . . . . ?
O4 C18 C27 C28 -0.2(5) . . . . ?
C19 C18 C27 C28 173.2(3) . . . . ?
C25 C26 C27 C18 -176.0(3) . . . . ?
C21 C26 C27 C18 1.9(5) . . . . ?
C25 C26 C27 C28 7.8(5) . . . . ?
C21 C26 C27 C28 -174.2(3) . . . . ?
C18 C27 C28 C37 -91.9(4) . . . . ?
C26 C27 C28 C37 84.0(4) . . . . ?
C18 C27 C28 C29 93.8(4) . . . . ?
C26 C27 C28 C29 -90.2(4) . . . . ?
C37 C28 C29 C30 -176.9(3) . . . . ?
C27 C28 C29 C30 -2.5(5) . . . . ?
C37 C28 C29 C34 0.9(5) . . . . ?
C27 C28 C29 C34 175.3(3) . . . . ?
C34 C29 C30 C31 -1.3(5) . . . . ?
C28 C29 C30 C31 176.5(4) . . . . ?
C29 C30 C31 C32 -0.1(7) . . . . ?
C30 C31 C32 C33 1.6(7) . . . . ?
C31 C32 C33 C34 -1.6(7) . . . . ?
C30 C29 C34 C35 178.6(3) . . . . ?
C28 C29 C34 C35 0.8(5) . . . . ?
C30 C29 C34 C33 1.2(5) . . . . ?
C28 C29 C34 C33 -176.6(3) . . . . ?
C32 C33 C34 C35 -177.1(4) . . . . ?
C32 C33 C34 C29 0.2(6) . . . . ?
C29 C34 C35 C36 -1.5(6) . . . . ?
C33 C34 C35 C36 175.7(3) . . . . ?
C34 C35 C36 C37 0.6(6) . . . . ?
C29 C28 C37 C36 -1.9(5) . . . . ?
C27 C28 C37 C36 -176.5(3) . . . . ?
C29 C28 C37 O2 -179.0(3) . . . . ?
C27 C28 C37 O2 6.4(5) . . . . ?
C35 C36 C37 C28 1.2(6) . . . . ?
C35 C36 C37 O2 178.3(3) . . . . ?
C38 O2 C37 C28 -110.8(4) . . . . ?
C38 O2 C37 C36 71.9(4) . . . . ?
C37 O2 C38 O1 0.2(5) . . . . ?
C37 O2 C38 C39 -179.6(3) . . . . ?
O1 C38 C39 C41 -140.6(4) . . . . ?
O2 C38 C39 C41 39.1(4) . . . . ?
C43 N4 C40 C41 -1.0(4) . . . . ?
Zn1 N4 C40 C41 -179.9(2) . . . . ?
C43 N4 C40 C49 178.4(3) . . . . ?
Zn1 N4 C40 C49 -0.5(5) . . . . ?
N4 C40 C41 C42 -0.9(4) . . . . ?
C49 C40 C41 C42 179.7(3) . . . . ?
N4 C40 C41 C39 173.6(3) . . . . ?
C49 C40 C41 C39 -5.8(6) . . . . ?
C38 C39 C41 C42 86.2(4) . . . . ?
C38 C39 C41 C40 -87.3(4) . . . . ?
C40 C41 C42 C43 2.4(4) . . . . ?
C39 C41 C42 C43 -172.1(3) . . . . ?
C40 C41 C42 C50 -179.4(3) . . . . ?
C39 C41 C42 C50 6.1(6) . . . . ?
C40 N4 C43 C44 -172.0(3) . . . . ?
Zn1 N4 C43 C44 7.1(4) . . . . ?
C40 N4 C43 C42 2.5(4) . . . . ?
Zn1 N4 C43 C42 -178.5(2) . . . . ?
C41 C42 C43 C44 171.2(3) . . . . ?
C50 C42 C43 C44 -7.1(6) . . . . ?
C41 C42 C43 N4 -3.0(4) . . . . ?
C50 C42 C43 N4 178.7(3) . . . . ?
N4 C43 C44 C45 4.4(6) . . . . ?
C42 C43 C44 C45 -169.0(4) . . . . ?
C43 C44 C45 N3 -5.3(6) . . . . ?
C43 C44 C45 C46 174.4(3) . . . . ?
C48 N3 C45 C44 -179.1(3) . . . . ?
Zn1 N3 C45 C44 -5.5(5) . . . . ?
C48 N3 C45 C46 1.2(4) . . . . ?
Zn1 N3 C45 C46 174.8(2) . . . . ?
C44 C45 C46 C47 179.5(3) . . . . ?
N3 C45 C46 C47 -0.8(4) . . . . ?
C44 C45 C46 C51 -4.8(6) . . . . ?
N3 C45 C46 C51 174.9(3) . . . . ?
C45 C46 C47 C48 0.1(4) . . . . ?
C51 C46 C47 C48 -175.6(3) . . . . ?
C45 C46 C47 C52 -178.7(3) . . . . ?
C51 C46 C47 C52 5.6(6) . . . . ?
C45 N3 C48 C47 -1.1(4) . . . . ?
Zn1 N3 C48 C47 -173.8(2) . . . . ?
C45 N3 C48 C54 179.6(3) . . . . ?
Zn1 N3 C48 C54 6.9(5) . . . . ?
C46 C47 C48 N3 0.7(4) . . . . ?
C52 C47 C48 N3 179.4(3) . . . . ?
C46 C47 C48 C54 179.9(4) . . . . ?
C52 C47 C48 C54 -1.3(6) . . . . ?
C46 C47 C52 C53 97.7(5) . . . . ?
C48 C47 C52 C53 -80.9(5) . . . . ?
